data_2104311
loop_
_publ_author_name
'Daszkiewicz, Marek'
'Gulay, Lubomir D.'
'Lychmanyuk, Olga S.'

_publ_section_title
;
 Ln~3~<i>M</i>~1{-~\d}<i>TX</i>~7~ -- quasi-isostructural compounds:
 stereochemistry and silver-ion motion in the Ln~3~Ag~1{-~\d}GeS~7~ (Ln
 = La--Nd, Sm, Gd--Er and Y; \d = 0.11--0.50) compounds
;
_journal_issue 2
_journal_name_full 'Acta Crystallographica Section B'
_journal_page_first 126
_journal_page_last 133
_journal_paper_doi 10.1107/S010876810900144X
_journal_volume 65
_journal_year 2009
_chemical_formula_moiety 'Ag0.50 Ge Ho3 S7'
_chemical_formula_sum 'Ag0.5 Ge Ho3 S7'
_chemical_formula_weight 845.73
_chemical_name_systematic
;
 ?
;
_space_group_IT_number 173
_symmetry_cell_setting hexagonal
_symmetry_space_group_name_Hall 'P 6c'
_symmetry_space_group_name_H-M 'P 63'
_atom_sites_solution_primary direct
_atom_sites_solution_secondary difmap
_audit_creation_method SHELXL-97
_cell_angle_alpha 90.00
_cell_angle_beta 90.00
_cell_angle_gamma 120.00
_cell_formula_units_Z 2
_cell_length_a 9.7401(14)
_cell_length_b 9.7401(14)
_cell_length_c 5.7994(12)
_cell_measurement_reflns_used 630
_cell_measurement_temperature 295(2)
_cell_measurement_theta_max 26.72
_cell_measurement_theta_min 4.26
_cell_volume 476.48(14)
_computing_cell_refinement 'CrysAlis RED'
_computing_data_collection 'CrysAlis CCD (Oxford Diffraction, 2007)'
_computing_data_reduction 'CrysAlis RED'
_computing_structure_refinement 'SHELXL-97 (Sheldrick, 1997)'
_computing_structure_solution 'SHELXS-97 (Sheldrick, 1997)'
_diffrn_ambient_temperature 295(2)
_diffrn_detector_area_resol_mean '1024x1024 with blocks 2x2, 33.133pixel/mm'
_diffrn_measured_fraction_theta_full 0.987
_diffrn_measured_fraction_theta_max 0.987
_diffrn_measurement_device_type 'KUMA KM-4 with area CCD detector'
_diffrn_measurement_method \w-scan
_diffrn_radiation_monochromator graphite
_diffrn_radiation_source 'fine-focus sealed tube'
_diffrn_radiation_type MoK\a
_diffrn_radiation_wavelength 0.71073
_diffrn_reflns_av_R_equivalents 0.0453
_diffrn_reflns_av_sigmaI/netI 0.0214
_diffrn_reflns_limit_h_max 12
_diffrn_reflns_limit_h_min -12
_diffrn_reflns_limit_k_max 12
_diffrn_reflns_limit_k_min -12
_diffrn_reflns_limit_l_max 6
_diffrn_reflns_limit_l_min -7
_diffrn_reflns_number 5792
_diffrn_reflns_theta_full 26.72
_diffrn_reflns_theta_max 26.72
_diffrn_reflns_theta_min 4.26
_diffrn_standards_number 0
_exptl_absorpt_coefficient_mu 30.215
_exptl_absorpt_correction_T_max 0.304
_exptl_absorpt_correction_T_min 0.061
_exptl_absorpt_correction_type numerical
_exptl_absorpt_process_details 'CrysAlis (Oxford Diffraction, 2007)'
_exptl_crystal_colour 'dark red'
_exptl_crystal_density_diffrn 5.895
_exptl_crystal_density_method 'not measured'
_exptl_crystal_description prism
_exptl_crystal_F_000 737
_exptl_crystal_size_max 0.09
_exptl_crystal_size_mid 0.07
_exptl_crystal_size_min 0.03
_refine_diff_density_max 0.785
_refine_diff_density_min -2.255
_refine_ls_abs_structure_details 'Flack H D (1983), Acta Cryst. A39, 876-881, 275 Friedel pairs'
_refine_ls_abs_structure_Flack -0.04(2)
_refine_ls_extinction_coef 0.0054(2)
_refine_ls_extinction_expression Fc^*^=kFc[1+0.001xFc^2^\l^3^/sin(2\q)]^-1/4^
_refine_ls_extinction_method SHELXL
_refine_ls_goodness_of_fit_ref 1.189
_refine_ls_hydrogen_treatment none
_refine_ls_matrix_type full
_refine_ls_number_parameters 38
_refine_ls_number_reflns 649
_refine_ls_number_restraints 1
_refine_ls_restrained_S_all 1.188
_refine_ls_R_factor_all 0.0180
_refine_ls_R_factor_gt 0.0173
_refine_ls_shift/su_max 0.001
_refine_ls_shift/su_mean <0.001
_refine_ls_structure_factor_coef Fsqd
_refine_ls_weighting_details 'calc w=1/[\s^2^(Fo^2^)+(0.0040P)^2^+2.2568P] where P=(Fo^2^+2Fc^2^)/3'
_refine_ls_weighting_scheme calc
_refine_ls_wR_factor_gt 0.0332
_refine_ls_wR_factor_ref 0.0333
_reflns_number_gt 630
_reflns_number_total 649
_reflns_threshold_expression >2sigma(I)
_cod_data_source_file bp5017.cif
_cod_data_source_block ho
_cod_depositor_comments
;
The following automatic conversions were performed:
'_symmetry_cell_setting' value 'Hexagonal' changed to 'hexagonal'
according to '/home/saulius/struct/CIF-dictionaries/cif_core.dic'
dictionary named 'cif_core.dic' version 2.4.1 from 2010-06-29.

Automatic conversion script
Id: cif_fix_enum 1527 2010-12-29 10:47:43Z saulius 

The following automatic conversions were performed:

'_symmetry_cell_setting' value 'Hexagonal' changed to 'hexagonal'
according to /home/saulius/struct/CIF-dictionaries/cif_core.dic
dictionary named 'cif_core.dic' version 2.4.1 from 2010-06-29.

Automatic conversion script
Id: cif_fix_values 1715 2011-07-08 13:25:40Z adriana 
;
_cod_original_formula_sum 'Ag0.50 Ge Ho3 S7'
_cod_database_code 2104311
_cod_database_fobs_code 2104311

loop_
_symmetry_equiv_pos_as_xyz
'x, y, z'
'-y, x-y, z'
'-x+y, -x, z'
'-x, -y, z+1/2'
'y, -x+y, z+1/2'
'x-y, x, z+1/2'

loop_
_atom_site_type_symbol
_atom_site_label
_atom_site_fract_x
_atom_site_fract_y
_atom_site_fract_z
_atom_site_U_iso_or_equiv
_atom_site_adp_type
_atom_site_calc_flag
_atom_site_refinement_flags
_atom_site_occupancy
_atom_site_disorder_assembly
_atom_site_disorder_group
Ho Ho 0.86127(3) 0.64077(3) 0.24376(13) 0.01686(11) Uani d . 1 . .
Ag Ag2 0.0000 0.0000 0.9801(12) 0.0699(11) Uani d SP 0.50 . .
Ge Ge1 0.3333 0.6667 0.32172(19) 0.0101(3) Uani d S 1 . .
S S1 0.3333 0.6667 0.9456(5) 0.0104(6) Uani d S 1 . .
S S2 0.8968(2) 0.7410(2) 0.6976(3) 0.0204(5) Uani d . 1 . .
S S3 0.5748(2) 0.4782(2) 0.9815(3) 0.0130(4) Uani d . 1 . .

loop_
_atom_site_aniso_label
_atom_site_aniso_U_11
_atom_site_aniso_U_22
_atom_site_aniso_U_33
_atom_site_aniso_U_12
_atom_site_aniso_U_13
_atom_site_aniso_U_23
Ho 0.01145(15) 0.01179(15) 0.02747(19) 0.00591(12) -0.0023(2) 0.0000(2)
Ag2 0.0155(6) 0.0155(6) 0.179(3) 0.0078(3) 0.000 0.000
Ge1 0.0112(4) 0.0112(4) 0.0079(6) 0.00562(19) 0.000 0.000
S1 0.0127(9) 0.0127(9) 0.0058(15) 0.0064(5) 0.000 0.000
S2 0.0112(8) 0.0234(9) 0.0278(15) 0.0095(7) -0.0009(7) -0.0124(8)
S3 0.0169(9) 0.0133(8) 0.0126(8) 0.0104(7) -0.0006(8) -0.0005(8)

loop_
_atom_type_symbol
_atom_type_description
_atom_type_scat_dispersion_real
_atom_type_scat_dispersion_imag
_atom_type_scat_source
S S 0.1246 0.1234 'International Tables Vol C Tables 4.2.6.8 and 6.1.1.4'
Ge Ge 0.1547 1.8001 'International Tables Vol C Tables 4.2.6.8 and 6.1.1.4'
Ag Ag -0.8971 1.1015 'International Tables Vol C Tables 4.2.6.8 and 6.1.1.4'
Ho Ho -0.2175 4.6783 'International Tables Vol C Tables 4.2.6.8 and 6.1.1.4'

loop_
_geom_angle_atom_site_label_1
_geom_angle_atom_site_label_2
_geom_angle_atom_site_label_3
_geom_angle_site_symmetry_1
_geom_angle_site_symmetry_3
_geom_angle
_geom_angle_publ_flag
S2 Ho S2 6_654 . 83.19(6) ?
S2 Ho S2 6_654 5_564 87.93(8) ?
S2 Ho S2 . 5_564 82.11(5) ?
S2 Ho S3 6_654 3_664 98.76(6) ?
S2 Ho S3 . 3_664 138.23(6) ?
S2 Ho S3 5_564 3_664 139.49(6) ?
S2 Ho S3 6_654 1_554 138.26(6) ?
S2 Ho S3 . 1_554 128.02(5) ?
S2 Ho S3 5_564 1_554 72.58(5) ?
S3 Ho S3 3_664 1_554 76.30(7) ?
S2 Ho S1 6_654 4_664 147.28(5) ?
S2 Ho S1 . 4_664 83.18(7) ?
S2 Ho S1 5_564 4_664 119.33(4) ?
S3 Ho S1 3_664 4_664 72.90(5) ?
S3 Ho S1 1_554 4_664 71.78(6) ?
S2 Ho S3 6_654 6_654 70.93(5) ?
S2 Ho S3 . 6_654 70.44(5) ?
S2 Ho S3 5_564 6_654 146.77(5) ?
S3 Ho S3 3_664 6_654 70.95(3) ?
S3 Ho S3 1_554 6_654 139.65(5) ?
S1 Ho S3 4_664 6_654 76.49(4) ?
S2 Ho Ag2 6_654 4_664 52.52(7) ?
S2 Ho Ag2 . 4_664 47.81(12) ?
S2 Ho Ag2 5_564 4_664 52.20(7) ?
S3 Ho Ag2 3_664 4_664 151.24(7) ?
S3 Ho Ag2 1_554 4_664 124.60(6) ?
S1 Ho Ag2 4_664 4_664 129.30(13) ?
S3 Ho Ag2 6_654 4_664 94.77(8) ?
S2 Ho Ag2 6_654 1_664 47.15(5) ?
S2 Ho Ag2 . 1_664 98.54(12) ?
S2 Ho Ag2 5_564 1_664 46.94(5) ?
S3 Ho Ag2 3_664 1_664 113.31(11) ?
S3 Ho Ag2 1_554 1_664 96.06(8) ?
S1 Ho Ag2 4_664 1_664 165.13(2) ?
S3 Ho Ag2 6_654 1_664 118.08(5) ?
Ag2 Ho Ag2 4_664 1_664 50.735(13) ?
S2 Ag2 S2 4_665 6_545 97.40(19) ?
S2 Ag2 S2 4_665 5_455 97.40(19) ?
S2 Ag2 S2 6_545 5_455 97.40(19) ?
S2 Ag2 S2 4_665 1_445 173.1(3) ?
S2 Ag2 S2 6_545 1_445 87.10(4) ?
S2 Ag2 S2 5_455 1_445 87.10(4) ?
S2 Ag2 S2 4_665 3_565 87.10(4) ?
S2 Ag2 S2 6_545 3_565 173.1(3) ?
S2 Ag2 S2 5_455 3_565 87.10(4) ?
S2 Ag2 S2 1_445 3_565 87.98(18) ?
S2 Ag2 S2 4_665 2_655 87.10(4) ?
S2 Ag2 S2 6_545 2_655 87.10(4) ?
S2 Ag2 S2 5_455 2_655 173.1(3) ?
S2 Ag2 S2 1_445 2_655 87.98(18) ?
S2 Ag2 S2 3_565 2_655 87.98(18) ?
S2 Ag2 Ag2 4_665 4 60.17(15) ?
S2 Ag2 Ag2 6_545 4 60.17(15) ?
S2 Ag2 Ag2 5_455 4 60.17(15) ?
S2 Ag2 Ag2 1_445 4 126.68(13) ?
S2 Ag2 Ag2 3_565 4 126.68(13) ?
S2 Ag2 Ag2 2_655 4 126.68(13) ?
S2 Ag2 Ag2 4_665 4_554 119.83(15) ?
S2 Ag2 Ag2 6_545 4_554 119.83(15) ?
S2 Ag2 Ag2 5_455 4_554 119.83(15) ?
S2 Ag2 Ag2 1_445 4_554 53.32(13) ?
S2 Ag2 Ag2 3_565 4_554 53.32(13) ?
S2 Ag2 Ag2 2_655 4_554 53.32(13) ?
Ag2 Ag2 Ag2 4 4_554 180.000(3) ?
S2 Ag2 Ho 4_665 5_455 127.50(4) ?
S2 Ag2 Ho 6_545 5_455 126.14(4) ?
S2 Ag2 Ho 5_455 5_455 53.99(5) ?
S2 Ag2 Ho 1_445 5_455 51.75(7) ?
S2 Ag2 Ho 3_565 5_455 53.03(7) ?
S2 Ag2 Ho 2_655 5_455 119.2(2) ?
Ag2 Ag2 Ho 4 5_455 114.15(12) ?
Ag2 Ag2 Ho 4_554 5_455 65.85(11) ?
S2 Ag2 Ho 4_665 4_665 53.99(5) ?
S2 Ag2 Ho 6_545 4_665 127.50(4) ?
S2 Ag2 Ho 5_455 4_665 126.14(4) ?
S2 Ag2 Ho 1_445 4_665 119.2(2) ?
S2 Ag2 Ho 3_565 4_665 51.75(7) ?
S2 Ag2 Ho 2_655 4_665 53.03(7) ?
Ag2 Ag2 Ho 4 4_665 114.15(11) ?
Ag2 Ag2 Ho 4_554 4_665 65.85(12) ?
Ho Ag2 Ho 5_455 4_665 104.41(13) ?
S2 Ag2 Ho 4_665 6_545 126.14(4) ?
S2 Ag2 Ho 6_545 6_545 53.99(5) ?
S2 Ag2 Ho 5_455 6_545 127.50(4) ?
S2 Ag2 Ho 1_445 6_545 53.03(7) ?
S2 Ag2 Ho 3_565 6_545 119.2(2) ?
S2 Ag2 Ho 2_655 6_545 51.75(7) ?
Ag2 Ag2 Ho 4 6_545 114.15(11) ?
Ag2 Ag2 Ho 4_554 6_545 65.85(12) ?
Ho Ag2 Ho 5_455 6_545 104.41(13) ?
Ho Ag2 Ho 4_665 6_545 104.41(13) ?
S2 Ag2 Ho 4_665 2_656 51.70(7) ?
S2 Ag2 Ho 6_545 2_656 53.05(8) ?
S2 Ag2 Ho 5_455 2_656 123.6(3) ?
S2 Ag2 Ho 1_445 2_656 129.38(5) ?
S2 Ag2 Ho 3_565 2_656 128.11(5) ?
S2 Ag2 Ho 2_655 2_656 63.27(5) ?
Ag2 Ag2 Ho 4 2_656 63.42(11) ?
Ag2 Ag2 Ho 4_554 2_656 116.58(11) ?
Ho Ag2 Ho 5_455 2_656 177.6(2) ?
Ho Ag2 Ho 4_665 2_656 77.003(9) ?
Ho Ag2 Ho 6_545 2_656 77.003(9) ?
S1 Ge1 S3 1_554 5_564 114.70(6) ?
S1 Ge1 S3 1_554 6_554 114.70(6) ?
S3 Ge1 S3 5_564 6_554 103.77(6) ?
S1 Ge1 S3 1_554 4_664 114.70(6) ?
S3 Ge1 S3 5_564 4_664 103.77(6) ?
S3 Ge1 S3 6_554 4_664 103.77(6) ?
Ge1 S1 Ho 1_556 6 114.05(6) ?
Ge1 S1 Ho 1_556 4_665 114.05(6) ?
Ho S1 Ho 6 4_665 104.53(7) ?
Ge1 S1 Ho 1_556 5_565 114.05(6) ?
Ho S1 Ho 6 5_565 104.53(7) ?
Ho S1 Ho 4_665 5_565 104.53(7) ?
Ag2 S2 Ho 4_664 5_565 81.16(6) ?
Ag2 S2 Ag2 4_664 1_665 66.52(5) ?
Ho S2 Ag2 5_565 1_665 75.73(5) ?
Ag2 S2 Ho 4_664 . 78.20(15) ?
Ho S2 Ho 5_565 . 100.43(6) ?
Ag2 S2 Ho 1_665 . 144.70(14) ?
Ag2 S2 Ho 4_664 6_655 80.01(6) ?
Ho S2 Ho 5_565 6_655 149.46(8) ?
Ag2 S2 Ho 1_665 6_655 74.78(5) ?
Ho S2 Ho . 6_655 98.98(6) ?
Ge1 S3 Ho 4_665 2_656 90.96(6) ?
Ge1 S3 Ho 4_665 1_556 88.96(6) ?
Ho S3 Ho 2_656 1_556 107.19(7) ?
Ge1 S3 Ho 4_665 5_565 118.19(8) ?
Ho S3 Ho 2_656 5_565 145.83(7) ?
Ho S3 Ho 1_556 5_565 91.74(5) ?

loop_
_geom_bond_atom_site_label_1
_geom_bond_atom_site_label_2
_geom_bond_site_symmetry_2
_geom_bond_distance
_geom_bond_publ_flag
Ho S2 6_654 2.7141(17) ?
Ho S2 . 2.768(2) ?
Ho S2 5_564 2.7731(17) ?
Ho S3 3_664 2.7845(19) ?
Ho S3 1_554 2.8617(19) ?
Ho S1 4_664 2.8730(14) ?
Ho S3 6_654 3.0063(18) ?
Ho Ag2 4_664 3.349(3) ?
Ho Ag2 1_664 3.417(3) ?
Ag2 S2 4_665 2.535(4) ?
Ag2 S2 6_545 2.535(4) ?
Ag2 S2 5_455 2.535(4) ?
Ag2 S2 1_445 2.743(5) ?
Ag2 S2 3_565 2.743(5) ?
Ag2 S2 2_655 2.743(5) ?
Ag2 Ag2 4 2.8997(6) ?
Ag2 Ag2 4_554 2.8997(6) ?
Ag2 Ho 5_455 3.349(3) ?
Ag2 Ho 4_665 3.349(3) ?
Ag2 Ho 6_545 3.349(3) ?
Ag2 Ho 2_656 3.417(3) ?
Ge1 S1 1_554 2.181(3) ?
Ge1 S3 5_564 2.2169(18) ?
Ge1 S3 6_554 2.2169(18) ?
Ge1 S3 4_664 2.2169(18) ?
S1 Ge1 1_556 2.181(3) ?
S1 Ho 6 2.8730(13) ?
S1 Ho 4_665 2.8730(13) ?
S1 Ho 5_565 2.8730(13) ?
S2 Ag2 4_664 2.535(4) ?
S2 Ho 5_565 2.7141(17) ?
S2 Ag2 1_665 2.743(5) ?
S2 Ho 6_655 2.7731(17) ?
S3 Ge1 4_665 2.2169(18) ?
S3 Ho 2_656 2.7845(19) ?
S3 Ho 1_556 2.8617(19) ?
S3 Ho 5_565 3.0063(18) ?
